data_4344675
loop_
_publ_author_name
'M\"akel\"a, Toni'
'Minkkinen, Miia-Elina'
'Rissanen, Kari'

_publ_section_title
;
 Ion Pair Binding in the Solid-State with Ditopic Crown Ether Uranyl
 Salophen Receptors.
;
_journal_issue 3
_journal_name_full 'Inorganic chemistry'
_journal_page_first 1339
_journal_page_last 1346
_journal_paper_doi 10.1021/acs.inorgchem.5b02780
_journal_volume 55
_journal_year 2016
_chemical_formula_moiety 'C30 H32 Cl K N2 O10 U'
_chemical_formula_sum 'C30 H32 Cl K N2 O10 U'
_chemical_formula_weight 893.15
_chemical_name_systematic
;
 ?
;
_space_group_crystal_system monoclinic
_space_group_IT_number 14
_space_group_name_Hall '-P 2yn'
_space_group_name_H-M_alt 'P 1 21/n 1'
_symmetry_space_group_name_Hall '-P 2yn'
_symmetry_space_group_name_H-M 'P 1 21/n 1'
_atom_sites_solution_hydrogens geom
_atom_sites_solution_primary heavy
_audit_creation_date 2015-09-15
_audit_creation_method
;
Olex2 1.2
(compiled 2014.06.27 svn.r2953 for OlexSys, GUI svn.r4855)
;
_cell_angle_alpha 90
_cell_angle_beta 98.9120(10)
_cell_angle_gamma 90
_cell_formula_units_Z 4
_cell_length_a 12.4425(3)
_cell_length_b 18.3530(3)
_cell_length_c 14.3229(4)
_cell_measurement_reflns_used 8015
_cell_measurement_temperature 173.15
_cell_measurement_theta_max 28.7
_cell_measurement_theta_min 0.407
_cell_volume 3231.25(13)
_computing_molecular_graphics 'Olex2 (Dolomanov et al., 2009)'
_computing_publication_material 'Olex2 (Dolomanov et al., 2009)'
_computing_structure_refinement 'ShelXL (Sheldrick, 2008)'
_computing_structure_solution 'XS (Sheldrick, 2008)'
_diffrn_ambient_temperature 173.15
_diffrn_measured_fraction_theta_full 0.998
_diffrn_measured_fraction_theta_max 0.998
_diffrn_measurement_device_type 'Bruker-Nonius Kappa CCD with APEXII detector'
_diffrn_measurement_method '\f and \w scans'
_diffrn_radiation_type MoK\a
_diffrn_radiation_wavelength 0.71073
_diffrn_reflns_av_R_equivalents 0.0529
_diffrn_reflns_av_unetI/netI 0.0527
_diffrn_reflns_laue_measured_fraction_full 0.972
_diffrn_reflns_laue_measured_fraction_max 0.998
_diffrn_reflns_limit_h_max 14
_diffrn_reflns_limit_h_min -14
_diffrn_reflns_limit_k_max 19
_diffrn_reflns_limit_k_min -21
_diffrn_reflns_limit_l_max 14
_diffrn_reflns_limit_l_min -17
_diffrn_reflns_number 19704
_diffrn_reflns_point_group_measured_fraction_full 0.972
_diffrn_reflns_point_group_measured_fraction_max 0.998
_diffrn_reflns_theta_full 25.242
_diffrn_reflns_theta_max 25.000
_diffrn_reflns_theta_min 3.086
_exptl_absorpt_coefficient_mu 5.293
_exptl_absorpt_correction_T_max 0.7458
_exptl_absorpt_correction_T_min 0.5558
_exptl_absorpt_correction_type multi-scan
_exptl_absorpt_process_details
;
SADABS-2008/1 (Bruker,2008) was used for absorption correction.
wR2(int) was 0.1010 before and 0.0713 after correction.
The Ratio of minimum to maximum transmission is 0.7452.
The \l/2 correction factor is 0.0015.
;
_exptl_crystal_colour red
_exptl_crystal_colour_primary red
_exptl_crystal_density_diffrn 1.836
_exptl_crystal_description block
_exptl_crystal_F_000 1736
_exptl_crystal_recrystallization_method 'Diffusion of diethyl ether into acetone/MeOH-solution'
_exptl_crystal_size_max 0.25
_exptl_crystal_size_mid 0.15
_exptl_crystal_size_min 0.1
_refine_diff_density_max 0.795
_refine_diff_density_min -0.602
_refine_diff_density_rms 0.124
_refine_ls_extinction_method none
_refine_ls_goodness_of_fit_ref 1.050
_refine_ls_hydrogen_treatment constr
_refine_ls_matrix_type full
_refine_ls_number_parameters 406
_refine_ls_number_reflns 5671
_refine_ls_number_restraints 0
_refine_ls_restrained_S_all 1.050
_refine_ls_R_factor_all 0.0483
_refine_ls_R_factor_gt 0.0316
_refine_ls_shift/su_max 0.001
_refine_ls_shift/su_mean 0.000
_refine_ls_structure_factor_coef Fsqd
_refine_ls_weighting_details 'w=1/[\s^2^(Fo^2^)+10.4276P] where P=(Fo^2^+2Fc^2^)/3'
_refine_ls_weighting_scheme calc
_refine_ls_wR_factor_gt 0.0640
_refine_ls_wR_factor_ref 0.0704
_reflns_Friedel_coverage 0.000
_reflns_number_gt 4537
_reflns_number_total 5671
_reflns_threshold_expression 'I > 2\s(I)'
_cod_data_source_file ic5b02780_si_014.cif
_cod_data_source_block R2_KCl
_cod_database_code 4344675
_shelxl_version_number 2013-4
_shelx_space_group_comment
;
The symmetry employed for this shelxl refinement is uniquely defined
by the following loop, which should always be used as a source of
symmetry information in preference to the above space-group names.
They are only intended as comments.
;
_olex2_refinement_description
;
1. Fixed Uiso
 At 1.2 times of:
  All C(H) groups, All C(H,H) groups
2.a Secondary CH2 refined with riding coordinates:
 C21(H21A,H21B), C22(H22A,H22B), C23(H23A,H23B), C24(H24A,H24B), C25(H25A,
 H25B), C26(H26A,H26B), C27(H27A,H27B), C28(H28A,H28B), C29(H29A,H29B),
 C30(H30A,H30B)
2.b Aromatic/amide H refined with riding coordinates:
 C1(H1), C3(H3), C4(H4), C5(H5), C6(H6), C8(H8), C10(H10), C11(H11), C12(H12),
 C13(H13), C17(H17), C20(H20)
;
_olex2_submission_special_instructions 'No special instructions were received'

loop_
_space_group_symop_operation_xyz
'x, y, z'
'-x+1/2, y+1/2, -z+1/2'
'-x, -y, -z'
'x-1/2, -y-1/2, z-1/2'

loop_
_atom_site_label
_atom_site_type_symbol
_atom_site_fract_x
_atom_site_fract_y
_atom_site_fract_z
_atom_site_U_iso_or_equiv
_atom_site_adp_type
_atom_site_occupancy
_atom_site_site_symmetry_order
_atom_site_calc_flag
_atom_site_refinement_flags_posn
U1 U 0.74751(2) 0.30399(2) 0.77064(2) 0.01924(7) Uani 1 1 d .
K1 K 1.37341(11) 0.54337(8) 1.03193(10) 0.0385(3) Uani 1 1 d .
Cl1 Cl 0.54726(11) 0.24587(8) 0.70230(10) 0.0326(3) Uani 1 1 d .
O1 O 0.8166(3) 0.23270(19) 0.7202(3) 0.0294(9) Uani 1 1 d .
O2 O 0.6885(3) 0.37809(18) 0.8250(3) 0.0269(9) Uani 1 1 d .
O3 O 0.7205(3) 0.23401(18) 0.8917(3) 0.0259(9) Uani 1 1 d .
O4 O 0.7170(3) 0.36050(19) 0.6274(3) 0.0261(9) Uani 1 1 d .
O5 O 1.1926(3) 0.46771(17) 1.0735(2) 0.0222(8) Uani 1 1 d .
O6 O 1.3963(3) 0.45822(19) 1.1902(3) 0.0303(9) Uani 1 1 d .
O7 O 1.5891(3) 0.5294(2) 1.1436(3) 0.0417(11) Uani 1 1 d .
O8 O 1.5302(4) 0.6438(3) 1.0202(4) 0.0751(18) Uani 1 1 d .
O9 O 1.3350(3) 0.6545(2) 0.8954(3) 0.0349(10) Uani 1 1 d .
O10 O 1.1705(3) 0.55499(17) 0.9302(2) 0.0238(8) Uani 1 1 d .
N1 N 0.9196(3) 0.3016(2) 0.9036(3) 0.0201(9) Uani 1 1 d .
N2 N 0.9113(3) 0.3863(2) 0.7488(3) 0.0205(10) Uani 1 1 d .
C1 C 0.9495(4) 0.2460(3) 0.9572(4) 0.0224(12) Uani 1 1 d .
H1 H 1.0194 0.2484 0.9947 0.027 Uiso 1 1 calc R
C2 C 0.8867(4) 0.1807(3) 0.9652(4) 0.0220(12) Uani 1 1 d .
C3 C 0.9378(5) 0.1195(3) 1.0121(4) 0.0289(13) Uani 1 1 d .
H3 H 1.0127 0.1221 1.0383 0.035 Uiso 1 1 calc R
C4 C 0.8818(5) 0.0563(3) 1.0206(4) 0.0334(15) Uani 1 1 d .
H4 H 0.9182 0.0149 1.0501 0.040 Uiso 1 1 calc R
C5 C 0.7724(5) 0.0532(3) 0.9863(5) 0.0386(16) Uani 1 1 d .
H5 H 0.7334 0.0095 0.9931 0.046 Uiso 1 1 calc R
C6 C 0.7190(5) 0.1116(3) 0.9425(4) 0.0307(14) Uani 1 1 d .
H6 H 0.6434 0.1079 0.9196 0.037 Uiso 1 1 calc R
C7 C 0.7731(4) 0.1768(3) 0.9306(4) 0.0216(12) Uani 1 1 d .
C8 C 0.9429(4) 0.4001(3) 0.6686(4) 0.0241(12) Uani 1 1 d .
H8 H 1.0113 0.4237 0.6716 0.029 Uiso 1 1 calc R
C9 C 0.8865(4) 0.3837(3) 0.5758(4) 0.0243(12) Uani 1 1 d .
C10 C 0.9446(5) 0.3896(3) 0.5004(4) 0.0389(16) Uani 1 1 d .
H10 H 1.0185 0.4045 0.5124 0.047 Uiso 1 1 calc R
C11 C 0.8980(5) 0.3743(4) 0.4098(5) 0.0471(18) Uani 1 1 d .
H11 H 0.9392 0.3774 0.3593 0.057 Uiso 1 1 calc R
C12 C 0.7892(5) 0.3542(3) 0.3931(5) 0.0408(16) Uani 1 1 d .
H12 H 0.7560 0.3433 0.3304 0.049 Uiso 1 1 calc R
C13 C 0.7288(5) 0.3496(3) 0.4647(4) 0.0287(13) Uani 1 1 d .
H13 H 0.6541 0.3366 0.4506 0.034 Uiso 1 1 calc R
C14 C 0.7748(4) 0.3638(3) 0.5588(4) 0.0237(12) Uani 1 1 d .
C15 C 0.9877(4) 0.3642(3) 0.9106(4) 0.0194(11) Uani 1 1 d .
C16 C 0.9797(4) 0.4095(3) 0.8322(4) 0.0199(11) Uani 1 1 d .
C17 C 1.0409(4) 0.4740(3) 0.8375(4) 0.0225(12) Uani 1 1 d .
H17 H 1.0344 0.5053 0.7840 0.027 Uiso 1 1 calc R
C18 C 1.1094(4) 0.4928(3) 0.9173(4) 0.0225(12) Uani 1 1 d .
C19 C 1.1199(4) 0.4453(3) 0.9968(4) 0.0190(11) Uani 1 1 d .
C20 C 1.0586(4) 0.3826(3) 0.9935(4) 0.0213(12) Uani 1 1 d .
H20 H 1.0643 0.3517 1.0473 0.026 Uiso 1 1 calc R
C21 C 1.2127(4) 0.4174(3) 1.1512(4) 0.0229(12) Uani 1 1 d .
H21A H 1.2394 0.3704 1.1295 0.027 Uiso 1 1 calc R
H21B H 1.1447 0.4082 1.1771 0.027 Uiso 1 1 calc R
C22 C 1.2962(5) 0.4501(3) 1.2253(4) 0.0271(13) Uani 1 1 d .
H22A H 1.2708 0.4982 1.2440 0.032 Uiso 1 1 calc R
H22B H 1.3069 0.4183 1.2818 0.032 Uiso 1 1 calc R
C23 C 1.4796(5) 0.4854(3) 1.2618(4) 0.0379(16) Uani 1 1 d .
H23A H 1.4842 0.4549 1.3193 0.045 Uiso 1 1 calc R
H23B H 1.4624 0.5360 1.2786 0.045 Uiso 1 1 calc R
C24 C 1.5857(5) 0.4837(3) 1.2248(5) 0.0398(16) Uani 1 1 d .
H24A H 1.6442 0.4992 1.2759 0.048 Uiso 1 1 calc R
H24B H 1.6011 0.4329 1.2079 0.048 Uiso 1 1 calc R
C25 C 1.6182(6) 0.6024(3) 1.1666(6) 0.058(2) Uani 1 1 d .
H25A H 1.6897 0.6035 1.2081 0.070 Uiso 1 1 calc R
H25B H 1.5637 0.6244 1.2015 0.070 Uiso 1 1 calc R
C26 C 1.6243(7) 0.6448(4) 1.0810(6) 0.069(3) Uani 1 1 d .
H26A H 1.6431 0.6959 1.0989 0.083 Uiso 1 1 calc R
H26B H 1.6831 0.6249 1.0491 0.083 Uiso 1 1 calc R
C27 C 1.5205(5) 0.6904(4) 0.9416(5) 0.0451(17) Uani 1 1 d .
H27A H 1.5406 0.6643 0.8863 0.054 Uiso 1 1 calc R
H27B H 1.5696 0.7328 0.9554 0.054 Uiso 1 1 calc R
C28 C 1.4046(6) 0.7155(3) 0.9208(5) 0.0460(18) Uani 1 1 d .
H28A H 1.3841 0.7397 0.9772 0.055 Uiso 1 1 calc R
H28B H 1.3963 0.7511 0.8683 0.055 Uiso 1 1 calc R
C29 C 1.2234(5) 0.6726(3) 0.8850(4) 0.0320(14) Uani 1 1 d .
H29A H 1.2070 0.7120 0.8377 0.038 Uiso 1 1 calc R
H29B H 1.2051 0.6903 0.9459 0.038 Uiso 1 1 calc R
C30 C 1.1571(5) 0.6066(3) 0.8535(4) 0.0250(12) Uani 1 1 d .
H30A H 1.0795 0.6200 0.8365 0.030 Uiso 1 1 calc R
H30B H 1.1820 0.5849 0.7972 0.030 Uiso 1 1 calc R

loop_
_atom_site_aniso_label
_atom_site_aniso_U_11
_atom_site_aniso_U_22
_atom_site_aniso_U_33
_atom_site_aniso_U_23
_atom_site_aniso_U_13
_atom_site_aniso_U_12
U1 0.01883(11) 0.01804(11) 0.02014(12) -0.00151(8) 0.00083(8) -0.00010(9)
K1 0.0288(7) 0.0544(8) 0.0317(8) -0.0006(6) 0.0024(6) -0.0101(6)
Cl1 0.0248(7) 0.0377(8) 0.0329(9) -0.0050(6) -0.0031(6) -0.0074(6)
O1 0.027(2) 0.026(2) 0.034(2) -0.0055(16) 0.0011(18) -0.0004(17)
O2 0.031(2) 0.0250(19) 0.024(2) -0.0019(16) 0.0019(18) 0.0014(17)
O3 0.023(2) 0.025(2) 0.028(2) 0.0065(16) 0.0000(17) -0.0027(16)
O4 0.022(2) 0.034(2) 0.021(2) 0.0036(16) 0.0005(17) 0.0034(16)
O5 0.025(2) 0.0191(18) 0.020(2) 0.0016(14) -0.0048(17) -0.0036(15)
O6 0.026(2) 0.031(2) 0.031(2) -0.0054(17) -0.0043(18) -0.0018(17)
O7 0.037(3) 0.034(2) 0.054(3) -0.010(2) 0.004(2) -0.0045(19)
O8 0.061(4) 0.103(4) 0.053(4) 0.024(3) -0.016(3) -0.054(3)
O9 0.033(2) 0.030(2) 0.044(3) -0.0096(18) 0.012(2) -0.0138(18)
O10 0.026(2) 0.0215(19) 0.023(2) 0.0036(15) 0.0012(17) -0.0067(15)
N1 0.022(2) 0.017(2) 0.020(2) 0.0009(18) -0.0004(19) -0.0029(19)
N2 0.021(2) 0.020(2) 0.019(3) -0.0014(17) -0.002(2) 0.0006(18)
C1 0.021(3) 0.028(3) 0.018(3) -0.005(2) 0.002(2) -0.003(2)
C2 0.026(3) 0.024(3) 0.016(3) -0.001(2) 0.001(2) 0.000(2)
C3 0.026(3) 0.029(3) 0.029(4) -0.001(2) -0.002(3) -0.003(2)
C4 0.043(4) 0.022(3) 0.034(4) 0.009(2) 0.002(3) 0.004(3)
C5 0.046(4) 0.027(3) 0.044(4) 0.009(3) 0.007(3) -0.012(3)
C6 0.025(3) 0.036(3) 0.031(4) 0.002(3) 0.005(3) -0.006(3)
C7 0.022(3) 0.023(3) 0.019(3) -0.001(2) 0.004(2) -0.004(2)
C8 0.023(3) 0.024(3) 0.025(3) 0.002(2) 0.002(3) 0.001(2)
C9 0.027(3) 0.028(3) 0.018(3) 0.001(2) 0.003(2) 0.004(2)
C10 0.027(3) 0.065(4) 0.025(4) 0.006(3) 0.004(3) -0.004(3)
C11 0.038(4) 0.085(5) 0.020(4) 0.004(3) 0.012(3) -0.003(4)
C12 0.045(4) 0.052(4) 0.024(4) -0.005(3) -0.001(3) -0.007(3)
C13 0.026(3) 0.030(3) 0.028(4) 0.003(2) 0.000(3) 0.000(2)
C14 0.026(3) 0.018(3) 0.026(3) 0.002(2) 0.002(3) 0.002(2)
C15 0.018(3) 0.023(3) 0.019(3) 0.007(2) 0.007(2) 0.000(2)
C16 0.019(3) 0.025(3) 0.015(3) -0.002(2) 0.002(2) 0.001(2)
C17 0.025(3) 0.019(3) 0.024(3) 0.001(2) 0.006(3) -0.001(2)
C18 0.024(3) 0.019(3) 0.025(3) 0.000(2) 0.006(2) -0.001(2)
C19 0.017(3) 0.022(3) 0.019(3) -0.001(2) 0.005(2) 0.003(2)
C20 0.020(3) 0.019(3) 0.024(3) 0.003(2) 0.000(2) -0.002(2)
C21 0.024(3) 0.023(3) 0.020(3) 0.009(2) -0.003(2) 0.000(2)
C22 0.028(3) 0.029(3) 0.023(3) 0.005(2) -0.003(3) 0.000(2)
C23 0.033(4) 0.038(4) 0.038(4) -0.008(3) -0.009(3) -0.003(3)
C24 0.031(4) 0.041(4) 0.045(4) -0.006(3) -0.004(3) 0.003(3)
C25 0.059(5) 0.032(4) 0.074(6) -0.009(3) -0.020(4) -0.010(3)
C26 0.061(5) 0.036(4) 0.102(7) 0.000(4) -0.013(5) -0.015(4)
C27 0.041(4) 0.049(4) 0.048(4) -0.004(3) 0.016(3) -0.021(3)
C28 0.059(5) 0.033(4) 0.051(5) -0.014(3) 0.026(4) -0.025(3)
C29 0.037(4) 0.023(3) 0.037(4) 0.003(2) 0.011(3) -0.005(3)
C30 0.028(3) 0.024(3) 0.023(3) 0.004(2) 0.003(3) -0.002(2)

loop_
_atom_type_symbol
_atom_type_description
_atom_type_scat_dispersion_real
_atom_type_scat_dispersion_imag
_atom_type_scat_source
C C 0.0033 0.0016 'International Tables Vol C Tables 4.2.6.8 and 6.1.1.4'
H H 0.0000 0.0000 'International Tables Vol C Tables 4.2.6.8 and 6.1.1.4'
Cl Cl 0.1484 0.1585 'International Tables Vol C Tables 4.2.6.8 and 6.1.1.4'
K K 0.2009 0.2494 'International Tables Vol C Tables 4.2.6.8 and 6.1.1.4'
N N 0.0061 0.0033 'International Tables Vol C Tables 4.2.6.8 and 6.1.1.4'
O O 0.0106 0.0060 'International Tables Vol C Tables 4.2.6.8 and 6.1.1.4'
U U -9.6767 9.6646 'International Tables Vol C Tables 4.2.6.8 and 6.1.1.4'

loop_
_geom_angle_atom_site_label_1
_geom_angle_atom_site_label_2
_geom_angle_atom_site_label_3
_geom_angle
_geom_angle_site_symmetry_1
_geom_angle_site_symmetry_3
Cl1 U1 K1 95.42(4) . 3_767
O1 U1 K1 164.24(12) . 3_767
O1 U1 Cl1 92.20(12) . .
O1 U1 O2 175.51(17) . .
O1 U1 O3 91.87(16) . .
O1 U1 O4 89.58(15) . .
O1 U1 N1 83.78(15) . .
O1 U1 N2 86.63(15) . .
O2 U1 K1 13.93(12) . 3_767
O2 U1 Cl1 92.28(12) . .
O2 U1 O3 88.75(15) . .
O2 U1 O4 91.35(15) . .
O2 U1 N1 92.32(15) . .
O2 U1 N2 89.57(15) . .
O3 U1 K1 76.07(10) . 3_767
O3 U1 Cl1 79.35(10) . .
O3 U1 O4 160.17(13) . .
O3 U1 N1 68.39(13) . .
O3 U1 N2 130.30(13) . .
O4 U1 K1 105.23(9) . 3_767
O4 U1 Cl1 80.83(10) . .
O4 U1 N1 131.40(13) . .
O4 U1 N2 69.53(13) . .
N1 U1 K1 82.35(9) . 3_767
N1 U1 Cl1 147.29(9) . .
N2 U1 K1 93.43(9) . 3_767
N2 U1 Cl1 150.34(10) . .
N2 U1 N1 62.06(13) . .
O2 K1 O5 76.71(11) 3_767 .
O2 K1 O6 71.49(11) 3_767 .
O2 K1 O7 170.46(13) 3_767 3_867
O2 K1 O7 88.70(12) 3_767 .
O2 K1 O9 95.86(12) 3_767 .
O2 K1 O10 90.81(12) 3_767 .
O2 K1 C22 61.27(12) 3_767 .
O2 K1 C23 64.08(13) 3_767 .
O2 K1 C25 75.24(16) 3_767 .
O2 K1 C29 84.66(13) 3_767 .
O5 K1 O7 122.96(12) . .
O5 K1 O7 101.34(11) . 3_867
O5 K1 O9 116.99(12) . .
O5 K1 C22 42.28(11) . .
O5 K1 C23 81.25(13) . .
O5 K1 C25 134.14(16) . .
O5 K1 C29 95.34(12) . .
O6 K1 O5 61.41(11) . .
O6 K1 O7 116.03(12) . 3_867
O6 K1 O7 61.65(12) . .
O6 K1 O9 167.35(12) . .
O6 K1 C22 22.09(12) . .
O6 K1 C23 22.23(12) . .
O6 K1 C25 75.56(15) . .
O6 K1 C29 149.50(14) . .
O7 K1 O7 100.03(12) . 3_867
O7 K1 C22 123.40(13) 3_867 .
O7 K1 C22 82.26(13) . .
O7 K1 C23 43.88(14) . .
O7 K1 C23 125.14(14) 3_867 .
O7 K1 C25 23.07(13) . .
O7 K1 C25 111.67(17) 3_867 .
O7 K1 C29 86.24(14) 3_867 .
O7 K1 C29 138.37(13) . .
O8 K1 O2 88.67(16) . 3_767
O8 K1 O5 165.03(17) . .
O8 K1 O6 117.19(14) . .
O8 K1 O7 92.55(16) . 3_867
O8 K1 O7 58.88(15) . .
O8 K1 O9 60.69(14) . .
O8 K1 O10 122.09(14) . .
O8 K1 C22 131.91(15) . .
O8 K1 C23 95.39(15) . .
O8 K1 C25 41.64(16) . .
O8 K1 C29 79.88(15) . .
O9 K1 O7 119.22(12) . .
O9 K1 O7 76.58(12) . 3_867
O9 K1 C22 149.63(13) . .
O9 K1 C23 150.25(13) . .
O9 K1 C25 101.39(15) . .
O9 K1 C29 22.55(12) . .
O10 K1 O5 55.97(10) . .
O10 K1 O6 117.27(12) . .
O10 K1 O7 178.91(13) . .
O10 K1 O7 80.52(12) . 3_867
O10 K1 O9 61.80(11) . .
O10 K1 C22 96.65(12) . .
O10 K1 C23 135.06(14) . .
O10 K1 C25 157.40(14) . .
O10 K1 C29 42.52(11) . .
C22 K1 C23 39.09(13) . .
C22 K1 C25 92.14(16) . .
C25 K1 C23 53.95(16) . .
C29 K1 C22 128.09(14) . .
C29 K1 C23 148.57(15) . .
C29 K1 C25 117.12(15) . .
U1 O2 K1 156.99(19) . 3_767
C7 O3 U1 131.8(3) . .
C14 O4 U1 131.7(3) . .
C19 O5 K1 115.6(3) . .
C19 O5 C21 116.1(4) . .
C21 O5 K1 115.9(3) . .
C22 O6 K1 111.6(3) . .
C22 O6 C23 111.1(4) . .
C23 O6 K1 111.5(3) . .
K1 O7 K1 79.97(12) . 3_867
C24 O7 K1 110.8(3) . .
C24 O7 K1 117.0(3) . 3_867
C25 O7 K1 103.0(4) . .
C25 O7 K1 124.0(4) . 3_867
C25 O7 C24 113.7(5) . .
C26 O8 K1 122.2(4) . .
C26 O8 C27 117.9(6) . .
C27 O8 K1 119.4(4) . .
C28 O9 K1 111.1(4) . .
C29 O9 K1 107.7(3) . .
C29 O9 C28 112.9(4) . .
C18 O10 K1 117.2(3) . .
C18 O10 C30 116.6(4) . .
C30 O10 K1 116.6(3) . .
C1 N1 U1 124.5(3) . .
C1 N1 C15 118.8(4) . .
C15 N1 U1 116.5(3) . .
C8 N2 U1 124.9(3) . .
C8 N2 C16 117.6(4) . .
C16 N2 U1 116.9(3) . .
N1 C1 C2 126.2(5) . .
C3 C2 C1 119.3(5) . .
C3 C2 C7 118.4(5) . .
C7 C2 C1 122.3(5) . .
C4 C3 C2 121.3(5) . .
C3 C4 C5 119.6(5) . .
C6 C5 C4 121.1(5) . .
C5 C6 C7 121.4(5) . .
O3 C7 C2 120.6(4) . .
O3 C7 C6 121.2(5) . .
C6 C7 C2 118.1(5) . .
N2 C8 C9 127.5(5) . .
C10 C9 C8 117.6(5) . .
C10 C9 C14 119.9(5) . .
C14 C9 C8 122.5(5) . .
C11 C10 C9 121.8(6) . .
C10 C11 C12 118.4(6) . .
C13 C12 C11 121.6(6) . .
C12 C13 C14 121.3(6) . .
O4 C14 C9 121.4(5) . .
O4 C14 C13 121.6(5) . .
C13 C14 C9 117.0(5) . .
C16 C15 N1 117.4(5) . .
C16 C15 C20 119.7(5) . .
C20 C15 N1 122.9(4) . .
C15 C16 N2 117.3(4) . .
C15 C16 C17 119.4(5) . .
C17 C16 N2 123.2(5) . .
C18 C17 C16 121.6(5) . .
O10 C18 C19 115.0(5) . .
C17 C18 O10 126.0(5) . .
C17 C18 C19 119.0(5) . .
O5 C19 C18 115.1(4) . .
O5 C19 C20 124.8(5) . .
C20 C19 C18 120.1(5) . .
C19 C20 C15 120.1(5) . .
O5 C21 C22 108.1(4) . .
O6 C22 K1 46.3(2) . .
O6 C22 C21 110.1(5) . .
C21 C22 K1 83.2(3) . .
O6 C23 K1 46.3(3) . .
O6 C23 C24 108.6(5) . .
C24 C23 K1 84.2(4) . .
O7 C24 C23 114.3(5) . .
O7 C25 K1 53.9(3) . .
O7 C25 C26 110.7(6) . .
C26 C25 K1 81.8(4) . .
O8 C26 C25 112.4(7) . .
O8 C27 C28 107.8(5) . .
O9 C28 C27 109.7(5) . .
O9 C29 K1 49.8(3) . .
O9 C29 C30 109.1(4) . .
C30 C29 K1 81.4(3) . .
O10 C30 C29 108.0(4) . .

loop_
_geom_bond_atom_site_label_1
_geom_bond_atom_site_label_2
_geom_bond_distance
_geom_bond_site_symmetry_2
U1 K1 4.4075(14) 3_767
U1 Cl1 2.7473(14) .
U1 O1 1.779(4) .
U1 O2 1.781(3) .
U1 O3 2.224(4) .
U1 O4 2.277(4) .
U1 N1 2.636(4) .
U1 N2 2.595(4) .
K1 O2 2.713(4) 3_767
K1 O5 2.785(4) .
K1 O6 2.732(4) .
K1 O7 2.947(4) 3_867
K1 O7 2.915(4) .
K1 O8 2.708(5) .
K1 O9 2.814(4) .
K1 O10 2.720(4) .
K1 C22 3.514(6) .
K1 C23 3.517(6) .
K1 C25 3.514(7) .
K1 C29 3.511(6) .
O2 K1 2.713(4) 3_767
O3 C7 1.314(6) .
O4 C14 1.305(6) .
O5 C19 1.373(6) .
O5 C21 1.438(6) .
O6 C22 1.422(7) .
O6 C23 1.430(6) .
O7 K1 2.947(4) 3_867
O7 C24 1.439(7) .
O7 C25 1.414(7) .
O8 C26 1.346(8) .
O8 C27 1.405(8) .
O9 C28 1.428(7) .
O9 C29 1.413(7) .
O10 C18 1.368(6) .
O10 C30 1.441(6) .
N1 C1 1.297(6) .
N1 C15 1.421(6) .
N2 C8 1.294(6) .
N2 C16 1.420(6) .
C1 C2 1.444(7) .
C2 C3 1.409(7) .
C2 C7 1.426(7) .
C3 C4 1.368(8) .
C4 C5 1.375(9) .
C5 C6 1.362(8) .
C6 C7 1.396(7) .
C8 C9 1.436(7) .
C9 C10 1.393(8) .
C9 C14 1.421(8) .
C10 C11 1.366(8) .
C11 C12 1.388(9) .
C12 C13 1.364(8) .
C13 C14 1.405(8) .
C15 C16 1.389(7) .
C15 C20 1.407(7) .
C16 C17 1.402(7) .
C17 C18 1.361(7) .
C18 C19 1.424(7) .
C19 C20 1.378(7) .
C21 C22 1.491(7) .
C23 C24 1.498(9) .
C25 C26 1.464(11) .
C27 C28 1.498(9) .
C29 C30 1.496(7) .

loop_
_geom_torsion_atom_site_label_1
_geom_torsion_atom_site_label_2
_geom_torsion_atom_site_label_3
_geom_torsion_atom_site_label_4
_geom_torsion
_geom_torsion_site_symmetry_1
_geom_torsion_site_symmetry_4
U1 O3 C7 C2 56.1(7) . .
U1 O3 C7 C6 -126.4(5) . .
U1 O4 C14 C9 -50.6(7) . .
U1 O4 C14 C13 131.1(4) . .
U1 N1 C1 C2 -10.8(7) . .
U1 N1 C15 C16 -19.9(6) . .
U1 N1 C15 C20 158.0(4) . .
U1 N2 C8 C9 11.0(7) . .
U1 N2 C16 C15 28.6(6) . .
U1 N2 C16 C17 -153.3(4) . .
K1 O5 C19 C18 -33.4(5) . .
K1 O5 C19 C20 147.4(4) . .
K1 O5 C21 C22 37.3(5) . .
K1 O6 C22 C21 58.3(4) . .
K1 O6 C23 C24 -62.0(5) . .
K1 O7 C24 C23 -118.7(5) 3_867 .
K1 O7 C24 C23 -29.5(6) . .
K1 O7 C25 K1 86.6(3) 3_867 .
K1 O7 C25 C26 24.3(8) 3_867 .
K1 O7 C25 C26 -62.3(7) . .
K1 O8 C26 C25 -17.1(9) . .
K1 O8 C27 C28 42.7(7) . .
K1 O9 C28 C27 52.3(6) . .
K1 O9 C29 C30 -60.0(5) . .
K1 O10 C18 C17 -142.4(5) . .
K1 O10 C18 C19 38.4(5) . .
K1 O10 C30 C29 -39.2(5) . .
K1 C23 C24 O7 22.6(4) . .
K1 C25 C26 O8 11.2(6) . .
K1 C29 C30 O10 26.3(4) . .
Cl1 U1 O2 K1 103.4(5) . 3_767
O3 U1 O2 K1 24.1(5) . 3_767
O4 U1 O2 K1 -175.7(5) . 3_767
O5 C19 C20 C15 -179.0(5) . .
O5 C21 C22 K1 -25.8(4) . .
O5 C21 C22 O6 -64.1(5) . .
O6 C23 C24 O7 62.4(6) . .
O7 C25 C26 O8 57.5(9) . .
O8 C27 C28 O9 -63.2(7) . .
O9 C29 C30 O10 68.3(6) . .
O10 C18 C19 O5 -2.2(7) . .
O10 C18 C19 C20 177.1(4) . .
N1 U1 O2 K1 -44.2(5) . 3_767
N1 C1 C2 C3 167.8(5) . .
N1 C1 C2 C7 -14.7(8) . .
N1 C15 C16 N2 -5.4(7) . .
N1 C15 C16 C17 176.5(4) . .
N1 C15 C20 C19 -177.8(5) . .
N2 U1 O2 K1 -106.2(5) . 3_767
N2 C8 C9 C10 -167.1(5) . .
N2 C8 C9 C14 14.4(8) . .
N2 C16 C17 C18 -176.9(5) . .
C1 N1 C15 C16 155.2(5) . .
C1 N1 C15 C20 -26.9(7) . .
C1 C2 C3 C4 -179.4(5) . .
C1 C2 C7 O3 -1.8(8) . .
C1 C2 C7 C6 -179.3(5) . .
C2 C3 C4 C5 -2.7(9) . .
C3 C2 C7 O3 175.7(5) . .
C3 C2 C7 C6 -1.8(8) . .
C3 C4 C5 C6 1.0(10) . .
C4 C5 C6 C7 0.2(10) . .
C5 C6 C7 O3 -177.3(5) . .
C5 C6 C7 C2 0.3(9) . .
C7 C2 C3 C4 3.1(8) . .
C8 N2 C16 C15 -142.9(5) . .
C8 N2 C16 C17 35.1(7) . .
C8 C9 C10 C11 179.3(6) . .
C8 C9 C14 O4 1.1(8) . .
C8 C9 C14 C13 179.6(5) . .
C9 C10 C11 C12 1.5(10) . .
C10 C9 C14 O4 -177.4(5) . .
C10 C9 C14 C13 1.0(7) . .
C10 C11 C12 C13 0.2(10) . .
C11 C12 C13 C14 -1.3(9) . .
C12 C13 C14 O4 179.0(5) . .
C12 C13 C14 C9 0.6(8) . .
C14 C9 C10 C11 -2.1(9) . .
C15 N1 C1 C2 174.4(5) . .
C15 C16 C17 C18 1.0(8) . .
C16 N2 C8 C9 -178.3(5) . .
C16 C15 C20 C19 0.0(8) . .
C16 C17 C18 O10 -178.5(5) . .
C16 C17 C18 C19 0.7(8) . .
C17 C18 C19 O5 178.5(5) . .
C17 C18 C19 C20 -2.2(8) . .
C18 O10 C30 C29 175.3(4) . .
C18 C19 C20 C15 1.8(8) . .
C19 O5 C21 C22 177.9(4) . .
C20 C15 C16 N2 176.7(5) . .
C20 C15 C16 C17 -1.4(8) . .
C21 O5 C19 C18 -174.1(4) . .
C21 O5 C19 C20 6.7(7) . .
C22 O6 C23 K1 -125.2(4) . .
C22 O6 C23 C24 172.8(5) . .
C23 O6 C22 K1 125.2(4) . .
C23 O6 C22 C21 -176.5(4) . .
C24 O7 C25 K1 -120.0(5) . .
C24 O7 C25 C26 177.7(6) . .
C25 O7 C24 C23 86.0(7) . .
C26 O8 C27 C28 -145.6(7) . .
C27 O8 C26 C25 171.4(7) . .
C28 O9 C29 K1 -123.0(5) . .
C28 O9 C29 C30 177.0(5) . .
C29 O9 C28 C27 173.4(5) . .
C30 O10 C18 C17 2.9(8) . .
C30 O10 C18 C19 -176.3(4) . .
